data_1574809
loop_
_publ_author_name
'Wang, Yuyi'
'Shi, Tao'
'Yue, Ling'
'Zhou, Guijiang'
'Su, Bochao'

_publ_section_title
;
 Carbene-stabilized 6,12-diboraanthanthrenes: unveiling the multistage
 redox properties of polycyclic aromatic hydrocarbons featuring
 electron-rich boron centers.
;
_journal_issue 27
_journal_name_full 'Chemical science'
_journal_page_first 12510
_journal_page_last 12518
_journal_paper_doi 10.1039/d5sc02449h
_journal_volume 16
_journal_year 2025
_chemical_formula_sum 'C104 H160 B2 K2 N6 O14'
_chemical_formula_weight 1818.19
_space_group_crystal_system monoclinic
_space_group_IT_number 14
_space_group_name_Hall '-P 2ybc'
_space_group_name_H-M_alt 'P 1 21/c 1'
_atom_sites_solution_hydrogens geom
_audit_creation_method SHELXL-2014/7
_audit_update_record
;
2025-01-16 deposited with the CCDC.	2025-06-05 downloaded from the CCDC.
;
_cell_angle_alpha 90
_cell_angle_beta 106.128(2)
_cell_angle_gamma 90
_cell_formula_units_Z 2
_cell_length_a 14.9184(6)
_cell_length_b 17.1615(7)
_cell_length_c 20.7225(9)
_cell_measurement_reflns_used 9831
_cell_measurement_temperature 150(2)
_cell_measurement_theta_max 66.69
_cell_measurement_theta_min 3.40
_cell_volume 5096.6(4)
_computing_cell_refinement 'Bruker SAINT'
_computing_data_collection 'Bruker APEX2'
_computing_data_reduction 'Bruker SAINT'
_computing_molecular_graphics 'Bruker SHELXTL'
_computing_publication_material 'Bruker SHELXTL'
_computing_structure_refinement 'SHELXL-2014/7 (Sheldrick, 2014)'
_computing_structure_solution 'SHELXS-97 (Sheldrick 2008)'
_diffrn_ambient_temperature 150(2)
_diffrn_measured_fraction_theta_full 0.996
_diffrn_measured_fraction_theta_max 0.996
_diffrn_measurement_device_type 'Bruker APEX-II CCD'
_diffrn_measurement_method '\f and \w scans'
_diffrn_radiation_type CuK\a
_diffrn_radiation_wavelength 1.54178
_diffrn_reflns_av_R_equivalents 0.0451
_diffrn_reflns_av_unetI/netI 0.0339
_diffrn_reflns_Laue_measured_fraction_full 0.996
_diffrn_reflns_Laue_measured_fraction_max 0.996
_diffrn_reflns_limit_h_max 17
_diffrn_reflns_limit_h_min -17
_diffrn_reflns_limit_k_max 20
_diffrn_reflns_limit_k_min -20
_diffrn_reflns_limit_l_max 24
_diffrn_reflns_limit_l_min -24
_diffrn_reflns_number 48818
_diffrn_reflns_point_group_measured_fraction_full 0.996
_diffrn_reflns_point_group_measured_fraction_max 0.996
_diffrn_reflns_theta_full 66.687
_diffrn_reflns_theta_max 66.687
_diffrn_reflns_theta_min 3.400
_exptl_absorpt_coefficient_mu 1.320
_exptl_absorpt_correction_type none
_exptl_crystal_colour orange
_exptl_crystal_density_diffrn 1.185
_exptl_crystal_description block
_exptl_crystal_F_000 1972
_exptl_crystal_size_max 0.140
_exptl_crystal_size_mid 0.120
_exptl_crystal_size_min 0.090
_refine_diff_density_max 0.693
_refine_diff_density_min -0.345
_refine_diff_density_rms 0.048
_refine_ls_extinction_method none
_refine_ls_goodness_of_fit_ref 1.035
_refine_ls_hydrogen_treatment constr
_refine_ls_matrix_type full
_refine_ls_number_parameters 585
_refine_ls_number_reflns 8985
_refine_ls_number_restraints 0
_refine_ls_restrained_S_all 1.035
_refine_ls_R_factor_all 0.0509
_refine_ls_R_factor_gt 0.0455
_refine_ls_shift/su_max 0.001
_refine_ls_shift/su_mean 0.000
_refine_ls_structure_factor_coef Fsqd
_refine_ls_weighting_details 'w=1/[\s^2^(Fo^2^)+(0.0782P)^2^+1.8569P] where P=(Fo^2^+2Fc^2^)/3'
_refine_ls_weighting_scheme calc
_refine_ls_wR_factor_gt 0.1276
_refine_ls_wR_factor_ref 0.1328
_reflns_Friedel_coverage 0.000
_reflns_number_gt 7902
_reflns_number_total 8985
_reflns_threshold_expression 'I > 2\s(I)'
_cod_data_source_file d5sc02449h2.cif
_cod_data_source_block su11
_cod_depositor_comments 'Adding full bibliography for 1574804--1574812.cif.'
_cod_original_sg_symbol_H-M 'P 21/c'
_cod_database_code 1574809
_shelx_shelxl_version_number 2014/7
_shelx_space_group_comment
; 
The symmetry employed for this shelxl refinement is uniquely defined 
by the following loop, which should always be used as a source of 
symmetry information in preference to the above space-group names. 
They are only intended as comments. 
;
_shelx_estimated_absorpt_t_min 0.837
_shelx_estimated_absorpt_t_max 0.890

loop_
_space_group_symop_operation_xyz
'x, y, z'
'-x, y+1/2, -z+1/2'
'-x, -y, -z'
'x, -y-1/2, z-1/2'

loop_
_atom_site_label
_atom_site_type_symbol
_atom_site_fract_x
_atom_site_fract_y
_atom_site_fract_z
_atom_site_U_iso_or_equiv
_atom_site_adp_type
_atom_site_occupancy
_atom_site_site_symmetry_order
_atom_site_calc_flag
_atom_site_refinement_flags_posn
_atom_site_refinement_flags_adp
_atom_site_refinement_flags_occupancy
_atom_site_disorder_assembly
_atom_site_disorder_group
K1 K 0.29854(2) 0.83036(2) 0.44110(2) 0.02988(11) Uani 1 1 d . . . . .
O2 O 0.41810(9) 0.73366(7) 0.39910(6) 0.0349(3) Uani 1 1 d . . . . .
O5 O 0.35944(9) 0.98582(7) 0.46439(6) 0.0371(3) Uani 1 1 d . . . . .
O1 O 0.45245(8) 0.77225(7) 0.53492(6) 0.0350(3) Uani 1 1 d . . . . .
O3 O 0.12490(9) 0.76029(8) 0.39071(7) 0.0421(3) Uani 1 1 d . . . . .
O4 O 0.16309(9) 0.84264(8) 0.51367(7) 0.0416(3) Uani 1 1 d . . . . .
O6 O 0.26526(9) 0.93890(8) 0.33070(6) 0.0397(3) Uani 1 1 d . . . . .
N1 N 0.72091(9) 0.67694(8) 0.47480(7) 0.0267(3) Uani 1 1 d . . . . .
N3 N 0.35373(11) 0.89035(9) 0.58148(8) 0.0358(3) Uani 1 1 d . . . . .
C9 C 0.46660(11) 0.48811(9) 0.46767(8) 0.0251(3) Uani 1 1 d . . . . .
N2 N 0.24234(11) 0.77316(10) 0.29825(8) 0.0396(4) Uani 1 1 d . . . . .
C11 C 0.73727(11) 0.60512(10) 0.46479(8) 0.0271(3) Uani 1 1 d . . . . .
C8 C 0.37669(11) 0.46195(9) 0.46661(8) 0.0268(3) Uani 1 1 d . . . . .
C5 C 0.42511(12) 0.47605(10) 0.34341(8) 0.0301(4) Uani 1 1 d . . . . .
C6 C 0.33924(12) 0.44262(10) 0.34514(9) 0.0339(4) Uani 1 1 d . . . . .
H10 H 0.2966 0.4247 0.3048 0.041 Uiso 1 1 calc R U . . .
C15 C 0.77325(12) 0.74435(10) 0.47018(9) 0.0287(4) Uani 1 1 d . . . . .
C7 C 0.31748(12) 0.43598(10) 0.40441(9) 0.0315(4) Uani 1 1 d . . . . .
H11 H 0.2596 0.4127 0.4041 0.038 Uiso 1 1 calc R U . . .
C1 C 0.58116(11) 0.52671(9) 0.40196(8) 0.0279(3) Uani 1 1 d . . . . .
C10 C 0.49242(11) 0.49594(9) 0.40498(8) 0.0265(3) Uani 1 1 d . . . . .
C4 C 0.44318(13) 0.49133(11) 0.28086(9) 0.0364(4) Uani 1 1 d . . . . .
H8 H 0.3983 0.4773 0.2402 0.044 Uiso 1 1 calc R U . . .
C20 C 0.83541(12) 0.77616(10) 0.52856(9) 0.0317(4) Uani 1 1 d . . . . .
C2 C 0.59207(13) 0.54302(11) 0.33893(9) 0.0340(4) Uani 1 1 d . . . . .
H6 H 0.6484 0.5671 0.3365 0.041 Uiso 1 1 calc R U . . .
C14 C 0.82608(12) 0.57338(11) 0.44721(10) 0.0351(4) Uani 1 1 d . . . . .
C13 C 0.80433(12) 0.48585(11) 0.43383(10) 0.0361(4) Uani 1 1 d . . . . .
H3A H 0.7763 0.4776 0.3851 0.043 Uiso 1 1 calc R U . . .
H3B H 0.8632 0.4558 0.4475 0.043 Uiso 1 1 calc R U . . .
C25 C 0.85389(13) 0.73437(10) 0.59554(9) 0.0338(4) Uani 1 1 d . . . . .
H25 H 0.8380 0.6782 0.5856 0.041 Uiso 1 1 calc R U . . .
C34 C 0.48138(13) 0.68927(11) 0.45064(10) 0.0368(4) Uani 1 1 d . . . . .
H34A H 0.5308 0.6668 0.4329 0.044 Uiso 1 1 calc R U . . .
H34B H 0.4474 0.6458 0.4647 0.044 Uiso 1 1 calc R U . . .
C16 C 0.75223(13) 0.78713(11) 0.40930(9) 0.0357(4) Uani 1 1 d . . . . .
C3 C 0.52443(13) 0.52592(12) 0.27882(9) 0.0381(4) Uani 1 1 d . . . . .
H7 H 0.5351 0.5384 0.2369 0.046 Uiso 1 1 calc R U . . .
C12 C 0.73715(12) 0.45548(10) 0.47232(9) 0.0342(4) Uani 1 1 d . . . . .
C33 C 0.52459(13) 0.73957(11) 0.50977(10) 0.0369(4) Uani 1 1 d . . . . .
H33A H 0.5676 0.7083 0.5453 0.044 Uiso 1 1 calc R U . . .
H33B H 0.5609 0.7819 0.4964 0.044 Uiso 1 1 calc R U . . .
C17 C 0.79720(14) 0.85798(11) 0.40793(11) 0.0425(5) Uani 1 1 d . . . . .
H17 H 0.7847 0.8860 0.3669 0.051 Uiso 1 1 calc R U . . .
C32 C 0.48533(14) 0.79461(12) 0.60285(9) 0.0400(4) Uani 1 1 d . . . . .
H32A H 0.5352 0.8342 0.6082 0.048 Uiso 1 1 calc R U . . .
H32B H 0.5116 0.7489 0.6309 0.048 Uiso 1 1 calc R U . . .
C38 C 0.37347(15) 1.01864(11) 0.52967(10) 0.0422(4) Uani 1 1 d . . . . .
H38A H 0.3132 1.0375 0.5351 0.051 Uiso 1 1 calc R U . . .
H38B H 0.4165 1.0636 0.5352 0.051 Uiso 1 1 calc R U . . .
C18 C 0.85934(14) 0.88871(11) 0.46434(12) 0.0442(5) Uani 1 1 d . . . . .
H18 H 0.8896 0.9369 0.4620 0.053 Uiso 1 1 calc R U . . .
C19 C 0.87711(13) 0.84838(11) 0.52456(11) 0.0379(4) Uani 1 1 d . . . . .
H19 H 0.9184 0.8702 0.5638 0.046 Uiso 1 1 calc R U . . .
C31 C 0.40486(15) 0.82797(12) 0.62490(9) 0.0406(4) Uani 1 1 d . . . . .
H31A H 0.3607 0.7854 0.6263 0.049 Uiso 1 1 calc R U . . .
H31B H 0.4291 0.8486 0.6711 0.049 Uiso 1 1 calc R U . . .
C37 C 0.41389(14) 0.95808(12) 0.58217(10) 0.0414(4) Uani 1 1 d . . . . .
H37A H 0.4737 0.9397 0.5758 0.050 Uiso 1 1 calc R U . . .
H37B H 0.4278 0.9829 0.6270 0.050 Uiso 1 1 calc R U . . .
C28 C 0.67911(16) 0.75875(13) 0.34735(10) 0.0446(5) Uani 1 1 d . . . . .
H28 H 0.6641 0.7034 0.3554 0.054 Uiso 1 1 calc R U . . .
C27 C 0.95598(14) 0.73766(13) 0.63757(11) 0.0454(5) Uani 1 1 d . . . . .
H27A H 0.9959 0.7165 0.6114 0.068 Uiso 1 1 calc R U . . .
H27B H 0.9638 0.7068 0.6785 0.068 Uiso 1 1 calc R U . . .
H27C H 0.9735 0.7919 0.6496 0.068 Uiso 1 1 calc R U . . .
C46 C 0.05386(14) 0.78477(15) 0.41975(12) 0.0519(5) Uani 1 1 d . . . . .
H46A H 0.0000 0.7488 0.4063 0.062 Uiso 1 1 calc R U . . .
H46B H 0.0322 0.8376 0.4035 0.062 Uiso 1 1 calc R U . . .
C39 C 0.31011(15) 1.03827(11) 0.41363(10) 0.0434(5) Uani 1 1 d . . . . .
H39A H 0.3379 1.0909 0.4223 0.052 Uiso 1 1 calc R U . . .
H39B H 0.2441 1.0416 0.4143 0.052 Uiso 1 1 calc R U . . .
C44 C 0.19418(15) 0.85155(14) 0.58464(10) 0.0462(5) Uani 1 1 d . . . . .
H44A H 0.2178 0.8011 0.6058 0.055 Uiso 1 1 calc R U . . .
H44B H 0.1415 0.8682 0.6018 0.055 Uiso 1 1 calc R U . . .
C43 C 0.27050(15) 0.91146(13) 0.60233(11) 0.0462(5) Uani 1 1 d . . . . .
H43A H 0.2458 0.9615 0.5809 0.055 Uiso 1 1 calc R U . . .
H43B H 0.2890 0.9195 0.6516 0.055 Uiso 1 1 calc R U . . .
C45 C 0.09139(14) 0.78536(14) 0.49431(11) 0.0474(5) Uani 1 1 d . . . . .
H45A H 0.0406 0.7974 0.5150 0.057 Uiso 1 1 calc R U . . .
H45B H 0.1169 0.7334 0.5102 0.057 Uiso 1 1 calc R U . . .
C26 C 0.78976(16) 0.76479(13) 0.63563(11) 0.0479(5) Uani 1 1 d . . . . .
H26A H 0.8043 0.8196 0.6472 0.072 Uiso 1 1 calc R U . . .
H26B H 0.7991 0.7341 0.6769 0.072 Uiso 1 1 calc R U . . .
H26C H 0.7247 0.7602 0.6086 0.072 Uiso 1 1 calc R U . . .
C21 C 0.91341(13) 0.58688(12) 0.50584(12) 0.0460(5) Uani 1 1 d . . . . .
H21A H 0.9667 0.5601 0.4968 0.069 Uiso 1 1 calc R U . . .
H21B H 0.9030 0.5663 0.5473 0.069 Uiso 1 1 calc R U . . .
H21C H 0.9264 0.6429 0.5110 0.069 Uiso 1 1 calc R U . . .
C35 C 0.37984(14) 0.68503(12) 0.34221(10) 0.0423(5) Uani 1 1 d . . . . .
H35A H 0.3395 0.6446 0.3537 0.051 Uiso 1 1 calc R U . . .
H35B H 0.4307 0.6587 0.3286 0.051 Uiso 1 1 calc R U . . .
C23 C 0.79048(14) 0.43143(12) 0.54368(11) 0.0444(5) Uani 1 1 d . . . . .
H23A H 0.8368 0.3916 0.5418 0.067 Uiso 1 1 calc R U . . .
H23B H 0.7467 0.4103 0.5667 0.067 Uiso 1 1 calc R U . . .
H23C H 0.8222 0.4770 0.5682 0.067 Uiso 1 1 calc R U . . .
C22 C 0.84549(15) 0.61105(12) 0.38490(11) 0.0449(5) Uani 1 1 d . . . . .
H22A H 0.8601 0.6664 0.3938 0.067 Uiso 1 1 calc R U . . .
H22B H 0.7902 0.6059 0.3464 0.067 Uiso 1 1 calc R U . . .
H22C H 0.8985 0.5848 0.3750 0.067 Uiso 1 1 calc R U . . .
C36 C 0.32324(15) 0.73508(14) 0.28509(10) 0.0465(5) Uani 1 1 d . . . . .
H36A H 0.3646 0.7757 0.2750 0.056 Uiso 1 1 calc R U . . .
H36B H 0.3014 0.7021 0.2446 0.056 Uiso 1 1 calc R U . . .
C24 C 0.68890(14) 0.38178(11) 0.43694(12) 0.0435(5) Uani 1 1 d . . . . .
H24A H 0.7354 0.3406 0.4399 0.065 Uiso 1 1 calc R U . . .
H24B H 0.6586 0.3935 0.3896 0.065 Uiso 1 1 calc R U . . .
H24C H 0.6420 0.3642 0.4587 0.065 Uiso 1 1 calc R U . . .
C42 C 0.21106(17) 0.83773(13) 0.25068(10) 0.0510(5) Uani 1 1 d . . . . .
H42A H 0.1462 0.8516 0.2496 0.061 Uiso 1 1 calc R U . . .
H42B H 0.2106 0.8199 0.2052 0.061 Uiso 1 1 calc R U . . .
C47 C 0.08950(15) 0.74533(15) 0.32101(12) 0.0525(5) Uani 1 1 d . . . . .
H47A H 0.0625 0.7936 0.2974 0.063 Uiso 1 1 calc R U . . .
H47B H 0.0395 0.7056 0.3134 0.063 Uiso 1 1 calc R U . . .
C41 C 0.27099(17) 0.90943(13) 0.26762(10) 0.0504(5) Uani 1 1 d . . . . .
H41A H 0.3365 0.8964 0.2702 0.060 Uiso 1 1 calc R U . . .
H41B H 0.2491 0.9494 0.2323 0.060 Uiso 1 1 calc R U . . .
C40 C 0.31517(16) 1.01010(13) 0.34658(11) 0.0486(5) Uani 1 1 d . . . . .
H40A H 0.2879 1.0496 0.3119 0.058 Uiso 1 1 calc R U . . .
H40B H 0.3812 1.0020 0.3473 0.058 Uiso 1 1 calc R U . . .
C48 C 0.16754(15) 0.71639(13) 0.29353(11) 0.0480(5) Uani 1 1 d . . . . .
H48A H 0.1946 0.6688 0.3183 0.058 Uiso 1 1 calc R U . . .
H48B H 0.1409 0.7019 0.2458 0.058 Uiso 1 1 calc R U . . .
B1 B 0.66534(13) 0.53336(11) 0.46937(10) 0.0285(4) Uani 1 1 d . . . . .
C30 C 0.58972(16) 0.80614(15) 0.33617(12) 0.0554(6) Uani 1 1 d . . . . .
H30A H 0.5652 0.8005 0.3752 0.083 Uiso 1 1 calc R U . . .
H30B H 0.5434 0.7872 0.2959 0.083 Uiso 1 1 calc R U . . .
H30C H 0.6031 0.8612 0.3303 0.083 Uiso 1 1 calc R U . . .
O7 O 0.0289(2) 0.56255(17) 0.19179(16) 0.1252(10) Uani 1 1 d . . . . .
C29 C 0.7123(2) 0.76072(17) 0.28332(12) 0.0643(7) Uani 1 1 d . . . . .
H29A H 0.7185 0.8150 0.2704 0.096 Uiso 1 1 calc R U . . .
H29B H 0.6667 0.7339 0.2469 0.096 Uiso 1 1 calc R U . . .
H29C H 0.7729 0.7346 0.2920 0.096 Uiso 1 1 calc R U . . .
C51 C 0.0798(2) 0.4548(2) 0.2593(2) 0.1041(13) Uani 1 1 d . . . . .
H51A H 0.1355 0.4453 0.2976 0.125 Uiso 1 1 calc R U . . .
H51B H 0.0564 0.4042 0.2384 0.125 Uiso 1 1 calc R U . . .
C50 C 0.0068(3) 0.4956(3) 0.2819(2) 0.1027(12) Uani 1 1 d . . . . .
H50A H -0.0370 0.4579 0.2930 0.123 Uiso 1 1 calc R U . . .
H50B H 0.0347 0.5280 0.3219 0.123 Uiso 1 1 calc R U . . .
C49 C -0.0400(2) 0.5432(2) 0.2257(3) 0.1060(13) Uani 1 1 d . . . . .
H49A H -0.0648 0.5910 0.2412 0.127 Uiso 1 1 calc R U . . .
H49B H -0.0924 0.5143 0.1954 0.127 Uiso 1 1 calc R U . . .
C52 C 0.1020(3) 0.5064(2) 0.2108(3) 0.1171(15) Uani 1 1 d . . . . .
H52A H 0.1624 0.5326 0.2308 0.141 Uiso 1 1 calc R U . . .
H52B H 0.1067 0.4765 0.1710 0.141 Uiso 1 1 calc R U . . .

loop_
_atom_site_aniso_label
_atom_site_aniso_U_11
_atom_site_aniso_U_22
_atom_site_aniso_U_33
_atom_site_aniso_U_23
_atom_site_aniso_U_13
_atom_site_aniso_U_12
K1 0.02737(19) 0.0327(2) 0.02978(19) -0.00206(14) 0.00826(14) 0.00294(14)
O2 0.0364(7) 0.0336(6) 0.0338(6) -0.0040(5) 0.0082(5) 0.0091(5)
O5 0.0446(7) 0.0326(6) 0.0347(7) -0.0013(5) 0.0120(6) 0.0025(5)
O1 0.0322(6) 0.0383(7) 0.0319(6) -0.0030(5) 0.0049(5) 0.0068(5)
O3 0.0284(6) 0.0530(8) 0.0426(7) -0.0008(6) 0.0060(5) -0.0007(6)
O4 0.0361(7) 0.0508(8) 0.0416(7) 0.0026(6) 0.0168(6) 0.0013(6)
O6 0.0438(7) 0.0423(7) 0.0328(6) 0.0038(5) 0.0106(6) -0.0022(6)
N1 0.0271(7) 0.0270(7) 0.0271(7) 0.0033(5) 0.0092(6) 0.0022(5)
N3 0.0396(8) 0.0361(8) 0.0340(8) -0.0033(6) 0.0143(7) 0.0026(7)
C9 0.0258(8) 0.0203(7) 0.0277(8) 0.0008(6) 0.0049(7) 0.0026(6)
N2 0.0371(8) 0.0462(9) 0.0320(8) -0.0034(7) 0.0037(7) 0.0047(7)
C11 0.0241(8) 0.0308(9) 0.0257(8) 0.0010(6) 0.0059(6) 0.0031(7)
C8 0.0266(8) 0.0222(7) 0.0296(8) 0.0028(6) 0.0046(6) 0.0003(6)
C5 0.0329(9) 0.0267(8) 0.0293(8) -0.0037(7) 0.0067(7) 0.0032(7)
C6 0.0335(9) 0.0334(9) 0.0299(9) -0.0049(7) 0.0007(7) -0.0022(7)
C15 0.0294(8) 0.0261(8) 0.0349(9) 0.0019(7) 0.0161(7) 0.0035(7)
C7 0.0288(8) 0.0307(9) 0.0328(9) 0.0016(7) 0.0049(7) -0.0046(7)
C1 0.0286(8) 0.0239(8) 0.0318(8) -0.0025(6) 0.0096(7) 0.0042(6)
C10 0.0283(8) 0.0206(7) 0.0298(8) -0.0014(6) 0.0066(7) 0.0043(6)
C4 0.0372(10) 0.0420(10) 0.0286(9) -0.0078(7) 0.0066(7) 0.0018(8)
C20 0.0294(8) 0.0280(8) 0.0416(10) 0.0011(7) 0.0164(7) 0.0020(7)
C2 0.0330(9) 0.0367(9) 0.0352(9) -0.0029(7) 0.0144(7) 0.0031(7)
C14 0.0272(8) 0.0323(9) 0.0476(10) -0.0058(8) 0.0136(8) 0.0016(7)
C13 0.0302(9) 0.0324(9) 0.0457(10) -0.0070(8) 0.0106(8) 0.0060(7)
C25 0.0349(9) 0.0313(9) 0.0348(9) -0.0007(7) 0.0090(7) -0.0044(7)
C34 0.0340(9) 0.0323(9) 0.0434(10) -0.0016(8) 0.0095(8) 0.0106(8)
C16 0.0411(10) 0.0331(9) 0.0396(10) 0.0065(8) 0.0221(8) 0.0060(8)
C3 0.0422(10) 0.0478(11) 0.0265(8) -0.0024(8) 0.0135(8) 0.0042(8)
C12 0.0313(9) 0.0287(9) 0.0413(10) -0.0015(7) 0.0081(7) 0.0026(7)
C33 0.0294(9) 0.0369(10) 0.0431(10) -0.0002(8) 0.0079(8) 0.0085(7)
C17 0.0483(11) 0.0358(10) 0.0527(12) 0.0148(9) 0.0291(10) 0.0074(9)
C32 0.0416(10) 0.0428(10) 0.0310(9) -0.0004(8) 0.0026(8) 0.0032(8)
C38 0.0530(12) 0.0350(10) 0.0396(10) -0.0065(8) 0.0144(9) 0.0002(9)
C18 0.0413(10) 0.0308(9) 0.0681(14) 0.0096(9) 0.0278(10) 0.0003(8)
C19 0.0335(9) 0.0297(9) 0.0542(11) -0.0004(8) 0.0181(8) -0.0008(7)
C31 0.0509(11) 0.0425(11) 0.0282(9) 0.0006(8) 0.0110(8) 0.0024(9)
C37 0.0477(11) 0.0406(10) 0.0342(10) -0.0069(8) 0.0088(8) -0.0041(9)
C28 0.0574(12) 0.0458(11) 0.0326(10) 0.0098(8) 0.0157(9) 0.0027(9)
C27 0.0410(11) 0.0457(11) 0.0439(11) 0.0014(9) 0.0025(9) -0.0082(9)
C46 0.0261(9) 0.0688(15) 0.0604(13) 0.0014(11) 0.0113(9) -0.0004(9)
C39 0.0517(12) 0.0333(10) 0.0445(11) 0.0064(8) 0.0120(9) -0.0008(9)
C44 0.0469(11) 0.0586(13) 0.0411(11) -0.0009(9) 0.0254(9) 0.0043(10)
C43 0.0527(12) 0.0506(12) 0.0419(11) -0.0083(9) 0.0240(9) 0.0068(10)
C45 0.0322(10) 0.0575(13) 0.0571(13) 0.0045(10) 0.0199(9) -0.0011(9)
C26 0.0543(12) 0.0520(12) 0.0425(11) 0.0018(9) 0.0220(10) 0.0019(10)
C21 0.0282(9) 0.0398(10) 0.0676(14) -0.0118(10) 0.0093(9) 0.0030(8)
C35 0.0429(11) 0.0439(11) 0.0393(10) -0.0131(8) 0.0102(8) 0.0083(9)
C23 0.0403(10) 0.0396(10) 0.0507(12) 0.0056(9) 0.0085(9) 0.0115(9)
C22 0.0434(11) 0.0418(11) 0.0604(13) -0.0060(9) 0.0324(10) -0.0012(9)
C36 0.0474(11) 0.0606(13) 0.0319(10) -0.0094(9) 0.0118(9) 0.0074(10)
C24 0.0388(10) 0.0291(9) 0.0628(13) -0.0066(9) 0.0147(9) 0.0024(8)
C42 0.0569(13) 0.0579(13) 0.0306(10) 0.0004(9) -0.0007(9) 0.0063(10)
C47 0.0356(10) 0.0663(14) 0.0481(12) -0.0106(10) -0.0009(9) -0.0063(10)
C41 0.0648(14) 0.0563(13) 0.0308(10) 0.0071(9) 0.0145(9) 0.0006(11)
C40 0.0562(13) 0.0462(11) 0.0442(11) 0.0103(9) 0.0152(10) -0.0093(10)
C48 0.0445(11) 0.0524(12) 0.0410(11) -0.0125(9) 0.0017(9) -0.0029(9)
B1 0.0261(9) 0.0272(9) 0.0316(10) 0.0006(7) 0.0070(8) 0.0007(7)
C30 0.0505(12) 0.0672(15) 0.0481(12) 0.0150(11) 0.0129(10) 0.0028(11)
O7 0.142(2) 0.0998(19) 0.131(2) 0.0513(18) 0.034(2) 0.0155(18)
C29 0.0858(18) 0.0741(16) 0.0391(12) 0.0109(11) 0.0276(12) 0.0122(14)
C51 0.068(2) 0.097(3) 0.141(3) 0.047(2) 0.019(2) 0.0097(18)
C50 0.086(2) 0.113(3) 0.114(3) 0.022(2) 0.035(2) 0.011(2)
C49 0.0647(19) 0.084(2) 0.163(4) 0.017(2) 0.022(2) 0.0054(17)
C52 0.141(4) 0.081(2) 0.162(4) 0.025(3) 0.096(3) 0.029(2)

loop_
_atom_type_symbol
_atom_type_description
_atom_type_scat_dispersion_real
_atom_type_scat_dispersion_imag
_atom_type_scat_source
C C 0.0181 0.0091 'International Tables Vol C Tables 4.2.6.8 and 6.1.1.4'
H H 0.0000 0.0000 'International Tables Vol C Tables 4.2.6.8 and 6.1.1.4'
B B 0.0090 0.0039 'International Tables Vol C Tables 4.2.6.8 and 6.1.1.4'
N N 0.0311 0.0180 'International Tables Vol C Tables 4.2.6.8 and 6.1.1.4'
O O 0.0492 0.0322 'International Tables Vol C Tables 4.2.6.8 and 6.1.1.4'
K K 0.3868 1.0657 'International Tables Vol C Tables 4.2.6.8 and 6.1.1.4'

loop_
_geom_angle_atom_site_label_1
_geom_angle_atom_site_label_2
_geom_angle_atom_site_label_3
_geom_angle
_geom_angle_site_symmetry_1
_geom_angle_site_symmetry_3
_geom_angle_publ_flag
O2 K1 O1 61.13(4) . . ?
O2 K1 O3 103.80(4) . . ?
O1 K1 O3 128.01(4) . . ?
O2 K1 O5 114.79(4) . . ?
O1 K1 O5 93.22(4) . . ?
O3 K1 O5 134.11(4) . . ?
O2 K1 O4 146.27(4) . . ?
O1 K1 O4 103.27(4) . . ?
O3 K1 O4 60.40(4) . . ?
O5 K1 O4 94.70(4) . . ?
O2 K1 O6 97.04(4) . . ?
O1 K1 O6 136.11(4) . . ?
O3 K1 O6 92.54(4) . . ?
O5 K1 O6 60.03(4) . . ?
O4 K1 O6 112.38(4) . . ?
O2 K1 N3 119.36(4) . . ?
O1 K1 N3 59.00(4) . . ?
O3 K1 N3 119.46(4) . . ?
O5 K1 N3 61.10(4) . . ?
O4 K1 N3 60.12(4) . . ?
O6 K1 N3 119.44(4) . . ?
O2 K1 N2 61.27(4) . . ?
O1 K1 N2 121.79(4) . . ?
O3 K1 N2 60.91(4) . . ?
O5 K1 N2 117.79(4) . . ?
O4 K1 N2 120.00(4) . . ?
O6 K1 N2 59.39(4) . . ?
N3 K1 N2 178.82(5) . . ?
C35 O2 C34 109.53(13) . . ?
C35 O2 K1 117.95(10) . . ?
C34 O2 K1 115.86(10) . . ?
C39 O5 C38 111.13(14) . . ?
C39 O5 K1 113.35(11) . . ?
C38 O5 K1 119.48(11) . . ?
C32 O1 C33 112.43(14) . . ?
C32 O1 K1 126.71(10) . . ?
C33 O1 K1 116.64(10) . . ?
C47 O3 C46 112.02(16) . . ?
C47 O3 K1 120.36(12) . . ?
C46 O3 K1 116.08(12) . . ?
C44 O4 C45 111.64(15) . . ?
C44 O4 K1 118.66(11) . . ?
C45 O4 K1 112.83(11) . . ?
C40 O6 C41 110.86(15) . . ?
C40 O6 K1 114.08(11) . . ?
C41 O6 K1 117.20(12) . . ?
C11 N1 C15 129.87(14) . . ?
C37 N3 C31 111.07(15) . . ?
C37 N3 C43 111.51(15) . . ?
C31 N3 C43 109.71(15) . . ?
C37 N3 K1 106.62(10) . . ?
C31 N3 K1 107.59(10) . . ?
C43 N3 K1 110.22(11) . . ?
C8 C9 C10 120.05(15) . . ?
C8 C9 C9 119.88(18) . 3_666 ?
C10 C9 C9 119.99(18) . 3_666 ?
C36 N2 C48 110.08(17) . . ?
C36 N2 C42 109.64(17) . . ?
C48 N2 C42 111.26(16) . . ?
C36 N2 K1 108.08(11) . . ?
C48 N2 K1 106.37(11) . . ?
C42 N2 K1 111.32(12) . . ?
N1 C11 C14 125.61(15) . . ?
N1 C11 B1 123.37(14) . . ?
C14 C11 B1 111.02(13) . . ?
C9 C8 C7 117.69(15) . . ?
C9 C8 B1 123.71(15) . 3_666 ?
C7 C8 B1 118.39(14) . 3_666 ?
C6 C5 C4 120.10(16) . . ?
C6 C5 C10 119.44(16) . . ?
C4 C5 C10 120.44(16) . . ?
C7 C6 C5 120.17(16) . . ?
C20 C15 N1 120.10(15) . . ?
C20 C15 C16 119.48(16) . . ?
N1 C15 C16 119.62(16) . . ?
C6 C7 C8 123.40(16) . . ?
C2 C1 C10 117.60(16) . . ?
C2 C1 B1 122.51(15) . . ?
C10 C1 B1 119.65(14) . . ?
C5 C10 C1 118.32(15) . . ?
C5 C10 C9 118.62(15) . . ?
C1 C10 C9 122.98(15) . . ?
C3 C4 C5 120.37(17) . . ?
C19 C20 C15 119.21(17) . . ?
C19 C20 C25 120.11(17) . . ?
C15 C20 C25 120.63(15) . . ?
C1 C2 C3 123.44(17) . . ?
C21 C14 C22 106.53(16) . . ?
C21 C14 C13 112.28(16) . . ?
C22 C14 C13 109.65(15) . . ?
C21 C14 C11 110.54(15) . . ?
C22 C14 C11 114.64(15) . . ?
C13 C14 C11 103.34(14) . . ?
C12 C13 C14 111.82(14) . . ?
C20 C25 C26 110.77(15) . . ?
C20 C25 C27 113.70(15) . . ?
C26 C25 C27 110.70(17) . . ?
O2 C34 C33 110.47(14) . . ?
C17 C16 C15 118.78(18) . . ?
C17 C16 C28 120.04(17) . . ?
C15 C16 C28 121.12(16) . . ?
C4 C3 C2 119.48(17) . . ?
C23 C12 C13 110.79(15) . . ?
C23 C12 C24 106.75(16) . . ?
C13 C12 C24 108.57(15) . . ?
C23 C12 B1 113.56(15) . . ?
C13 C12 B1 102.11(13) . . ?
C24 C12 B1 114.97(14) . . ?
O1 C33 C34 109.17(14) . . ?
C18 C17 C16 122.05(18) . . ?
O1 C32 C31 108.67(15) . . ?
O5 C38 C37 109.69(15) . . ?
C17 C18 C19 119.18(18) . . ?
C18 C19 C20 121.22(19) . . ?
N3 C31 C32 114.34(15) . . ?
N3 C37 C38 114.79(16) . . ?
C16 C28 C30 110.53(18) . . ?
C16 C28 C29 113.24(19) . . ?
C30 C28 C29 109.55(18) . . ?
O3 C46 C45 109.38(16) . . ?
O5 C39 C40 109.48(17) . . ?
O4 C44 C43 109.47(16) . . ?
N3 C43 C44 113.87(16) . . ?
O4 C45 C46 109.44(17) . . ?
O2 C35 C36 108.78(16) . . ?
N2 C36 C35 114.64(16) . . ?
N2 C42 C41 113.75(17) . . ?
O3 C47 C48 109.57(17) . . ?
O6 C41 C42 108.72(17) . . ?
O6 C40 C39 109.58(16) . . ?
N2 C48 C47 114.07(18) . . ?
C1 B1 C8 109.26(14) . 3_666 ?
C1 B1 C11 111.53(14) . . ?
C8 B1 C11 114.54(14) 3_666 . ?
C1 B1 C12 107.95(14) . . ?
C8 B1 C12 113.11(14) 3_666 . ?
C11 B1 C12 100.06(13) . . ?
C52 O7 C49 107.7(3) . . ?
C52 C51 C50 105.2(3) . . ?
C49 C50 C51 104.4(3) . . ?
C50 C49 O7 106.1(3) . . ?
O7 C52 C51 107.5(3) . . ?

loop_
_geom_bond_atom_site_label_1
_geom_bond_atom_site_label_2
_geom_bond_distance
_geom_bond_site_symmetry_2
_geom_bond_publ_flag
K1 O2 2.7488(12) . ?
K1 O1 2.7507(12) . ?
K1 O3 2.7828(14) . ?
K1 O5 2.8164(13) . ?
K1 O4 2.8420(13) . ?
K1 O6 2.8842(13) . ?
K1 N3 2.9781(15) . ?
K1 N2 3.0084(16) . ?
O2 C35 1.428(2) . ?
O2 C34 1.433(2) . ?
O5 C39 1.424(2) . ?
O5 C38 1.426(2) . ?
O1 C32 1.409(2) . ?
O1 C33 1.434(2) . ?
O3 C47 1.417(3) . ?
O3 C46 1.420(2) . ?
O4 C44 1.422(3) . ?
O4 C45 1.426(3) . ?
O6 C40 1.421(2) . ?
O6 C41 1.426(2) . ?
N1 C11 1.285(2) . ?
N1 C15 1.414(2) . ?
N3 C37 1.466(3) . ?
N3 C31 1.468(2) . ?
N3 C43 1.469(2) . ?
C9 C8 1.409(2) . ?
C9 C10 1.460(2) . ?
C9 C9 1.488(3) 3_666 ?
N2 C36 1.463(3) . ?
N2 C48 1.464(3) . ?
N2 C42 1.470(3) . ?
C11 C14 1.566(2) . ?
C11 B1 1.653(2) . ?
C8 C7 1.417(2) . ?
C8 B1 1.619(2) 3_666 ?
C5 C6 1.413(3) . ?
C5 C4 1.420(3) . ?
C5 C10 1.429(2) . ?
C6 C7 1.360(3) . ?
C15 C20 1.413(3) . ?
C15 C16 1.417(2) . ?
C1 C2 1.389(2) . ?
C1 C10 1.443(2) . ?
C1 B1 1.602(2) . ?
C4 C3 1.361(3) . ?
C20 C19 1.400(3) . ?
C20 C25 1.518(3) . ?
C2 C3 1.399(3) . ?
C14 C21 1.532(3) . ?
C14 C22 1.542(3) . ?
C14 C13 1.546(3) . ?
C13 C12 1.535(3) . ?
C25 C26 1.523(3) . ?
C25 C27 1.531(3) . ?
C34 C33 1.491(3) . ?
C16 C17 1.393(3) . ?
C16 C28 1.516(3) . ?
C12 C23 1.528(3) . ?
C12 C24 1.537(3) . ?
C12 B1 1.703(2) . ?
C17 C18 1.379(3) . ?
C32 C31 1.511(3) . ?
C38 C37 1.504(3) . ?
C18 C19 1.387(3) . ?
C28 C30 1.524(3) . ?
C28 C29 1.540(3) . ?
C46 C45 1.490(3) . ?
C39 C40 1.493(3) . ?
C44 C43 1.502(3) . ?
C35 C36 1.515(3) . ?
C42 C41 1.504(3) . ?
C47 C48 1.515(3) . ?
B1 C8 1.619(2) 3_666 ?
O7 C52 1.426(5) . ?
O7 C49 1.436(5) . ?
C51 C52 1.446(5) . ?
C51 C50 1.476(5) . ?
C50 C49 1.434(5) . ?
